data_7058497
loop_
_publ_author_name
'Zakharchenko, Borys V.'
'Khomenko, Dmytro M.'
'Doroshchuk, Roman O.'
'Raspertova, Ilona V.'
'Starova, Viktoriia S.'
'Trachevsky, Volodymyr V.'
'Shova, Sergiu'
'Severynovska, Olga V.'
'Martins, Lu\'isa M. D. R. S.'
'Pombeiro, Armando J. L.'
'Arion, Vladimir B.'
'Lampeka, Rostyslav D.'

_publ_section_title
;
 New palladium(ii) complexes with 3-(2-pyridyl)-5-alkyl-1,2,4-triazole
 ligands as recyclable C--C coupling catalysts
;
_journal_issue 27
_journal_name_full 'New Journal of Chemistry'
_journal_page_first 10973
_journal_paper_doi 10.1039/C9NJ02278C
_journal_volume 43
_journal_year 2019
_chemical_formula_moiety '3(C22 H26 N8 Pd), 2(C H Cl3), H4 O2'
_chemical_formula_sum 'C68 H84 Cl6 N24 O2 Pd3'
_chemical_formula_weight 1801.49
_space_group_crystal_system monoclinic
_space_group_IT_number 12
_space_group_name_Hall '-C 2y'
_space_group_name_H-M_alt 'C 1 2/m 1'
_symmetry_space_group_name_Hall '-C 2y'
_symmetry_space_group_name_H-M 'C 1 2/m 1'
_atom_sites_solution_hydrogens mixed
_atom_sites_solution_primary dual
_audit_creation_date 2018-08-28
_audit_creation_method
;
Olex2 1.2
(compiled 2018.05.29 svn.r3508 for OlexSys, GUI svn.r5506)
;
_audit_update_record
;
2018-08-29 deposited with the CCDC.    2019-06-17 downloaded from the CCDC.
;
_cell_angle_alpha 90
_cell_angle_beta 126.80(4)
_cell_angle_gamma 90
_cell_formula_units_Z 2
_cell_length_a 30.046(8)
_cell_length_b 6.8662(12)
_cell_length_c 23.785(6)
_cell_measurement_reflns_used 1627
_cell_measurement_temperature 293(2)
_cell_measurement_theta_max 30.9650
_cell_measurement_theta_min 1.7520
_cell_volume 3929(3)
_computing_cell_refinement 'CrysAlisPro 1.171.38.46 (Rigaku OD, 2015)'
_computing_data_collection 'CrysAlisPro 1.171.38.46 (Rigaku OD, 2015)'
_computing_data_reduction 'CrysAlisPro 1.171.38.46 (Rigaku OD, 2015)'
_computing_molecular_graphics 'Olex2 (Dolomanov et al., 2009)'
_computing_publication_material 'Olex2 (Dolomanov et al., 2009)'
_computing_structure_refinement 'ShelXL (Sheldrick, 2015)'
_computing_structure_solution 'ShelXT (Sheldrick, 2015)'
_diffrn_ambient_temperature 293(2)
_diffrn_detector 'CCD plate'
_diffrn_detector_area_resol_mean 8.0797
_diffrn_detector_type Eos
_diffrn_measured_fraction_theta_full 0.996
_diffrn_measured_fraction_theta_max 0.996
_diffrn_measurement_details
;
List of Runs (angles in degrees, time in seconds):

  # Type    Start    End  Width  t~exp~   \w     \q     \k     \f   Frames
#--------------------------------------------------------------------------
  1  \w    -41.00  23.00   1.00   30.00    --   26.04 -38.00  90.00   64
  2  \w     40.00  95.00   1.00   30.00    --   26.04  38.00 -90.00   55
  3  \w    -27.00  36.00   1.00   30.00    --   26.04 -57.00-180.00   63
  4  \w    -96.00 -39.00   1.00   30.00    --  -23.85-178.00 -30.00   57
;
_diffrn_measurement_device 'four-circle diffractometer'
_diffrn_measurement_device_type 'Xcalibur, Eos'
_diffrn_measurement_method '\w scans'
_diffrn_orient_matrix_type 'CrysAlisPro convention (1999,Acta A55,543-557)'
_diffrn_orient_matrix_UB_11 -0.0028073000
_diffrn_orient_matrix_UB_12 -0.0734265000
_diffrn_orient_matrix_UB_13 0.0186359000
_diffrn_orient_matrix_UB_21 -0.0221944000
_diffrn_orient_matrix_UB_22 -0.0421456000
_diffrn_orient_matrix_UB_23 -0.0322859000
_diffrn_orient_matrix_UB_31 0.0192820000
_diffrn_orient_matrix_UB_32 -0.0591997000
_diffrn_orient_matrix_UB_33 -0.0002068000
_diffrn_radiation_monochromator graphite
_diffrn_radiation_probe x-ray
_diffrn_radiation_type MoK\a
_diffrn_radiation_wavelength 0.71073
_diffrn_reflns_av_R_equivalents 0.0696
_diffrn_reflns_av_unetI/netI 0.1462
_diffrn_reflns_Laue_measured_fraction_full 0.996
_diffrn_reflns_Laue_measured_fraction_max 0.996
_diffrn_reflns_limit_h_max 35
_diffrn_reflns_limit_h_min -34
_diffrn_reflns_limit_k_max 7
_diffrn_reflns_limit_k_min -8
_diffrn_reflns_limit_l_max 18
_diffrn_reflns_limit_l_min -28
_diffrn_reflns_number 7696
_diffrn_reflns_point_group_measured_fraction_full 0.996
_diffrn_reflns_point_group_measured_fraction_max 0.996
_diffrn_reflns_theta_full 25.027
_diffrn_reflns_theta_max 25.027
_diffrn_reflns_theta_min 1.693
_diffrn_source 'fine-focus sealed X-ray tube'
_diffrn_source_type 'Enhance (Mo) X-ray Source'
_exptl_absorpt_coefficient_mu 0.943
_exptl_absorpt_correction_T_max 1.00000
_exptl_absorpt_correction_T_min 0.94752
_exptl_absorpt_correction_type multi-scan
_exptl_absorpt_process_details
;
CrysAlisPro 1.171.38.46 (Rigaku Oxford Diffraction, 2015)
Empirical absorption correction using spherical harmonics,
 implemented in SCALE3 ABSPACK scaling algorithm.
;
_exptl_crystal_colour 'clear light colourless'
_exptl_crystal_density_diffrn 1.523
_exptl_crystal_description prism
_exptl_crystal_F_000 1832
_exptl_crystal_size_max 0.2
_exptl_crystal_size_mid 0.15
_exptl_crystal_size_min 0.15
_refine_diff_density_max 1.231
_refine_diff_density_min -0.605
_refine_diff_density_rms 0.105
_refine_ls_extinction_method none
_refine_ls_goodness_of_fit_ref 0.928
_refine_ls_hydrogen_treatment constr
_refine_ls_matrix_type full
_refine_ls_number_parameters 299
_refine_ls_number_reflns 3784
_refine_ls_number_restraints 0
_refine_ls_restrained_S_all 0.928
_refine_ls_R_factor_all 0.1067
_refine_ls_R_factor_gt 0.0601
_refine_ls_shift/su_max 0.001
_refine_ls_shift/su_mean 0.000
_refine_ls_structure_factor_coef Fsqd
_refine_ls_weighting_details 'w=1/[\s^2^(Fo^2^)+(0.0010P)^2^] where P=(Fo^2^+2Fc^2^)/3'
_refine_ls_weighting_scheme calc
_refine_ls_wR_factor_gt 0.0877
_refine_ls_wR_factor_ref 0.1030
_reflns_Friedel_coverage 0.000
_reflns_number_gt 2353
_reflns_number_total 3784
_reflns_threshold_expression 'I > 2\s(I)'
_cod_data_source_file c9nj02278c2.cif
_cod_data_source_block shi_3790_rola
_cod_depositor_comments 'Adding full bibliography for 7058495--7058498.cif.'
_cod_original_cell_volume 3929(2)
_cod_database_code 7058497
_shelx_shelxl_version_number 2018/3
_chemical_oxdiff_formula C20H20N6O2Pd1
_chemical_oxdiff_usercomment s-Pd(Lt-but)2(cryst)
_shelx_space_group_comment
;
The symmetry employed for this shelxl refinement is uniquely defined
by the following loop, which should always be used as a source of
symmetry information in preference to the above space-group names.
They are only intended as comments.
;
_shelx_estimated_absorpt_t_max 0.872
_shelx_estimated_absorpt_t_min 0.834
_reflns_odcompleteness_completeness 99.27
_reflns_odcompleteness_iscentric 1
_reflns_odcompleteness_theta 30.44
_olex2_refinement_description
;
1. Fixed Uiso
 At 1.2 times of:
  All C(H) groups
 At 1.5 times of:
  All C(H,H,H) groups, All O(H,H) groups
2. Others
 Fixed Sof: H9AA(0.5) H9AB(0.5) H9AC(0.5) H20A(0.5) H20B(0.5) H20C(0.5)
 H10D(0.5) H10E(0.5) H10F(0.5) H1WA(0.5)
3.a Riding coordinates:
 C9A(H9AA,H9AB,H9AC), C10A(H10A,H10B,H10C), C19A(H19A,H19B,H19C), C20A(H20A,
 H20B,H20C), C9B(H9BA,H9BB,H9BC), C10B(H10D,H10E,H10F), O1W(H1WA,H1WB)
3.b Ternary CH refined with riding coordinates:
 C1(H1)
3.c Aromatic/amide H refined with riding coordinates:
 C1A(H1A), C2A(H2A), C3A(H3A), C4A(H4A), C11A(H11A), C12A(H12A), C13A(H13A),
 C14A(H14A), C1B(H1B), C2B(H2B), C3B(H3B), C4B(H4B)
;
_olex2_submission_special_instructions 'No special instructions were received'
_oxdiff_exptl_absorpt_empirical_details
;
Empirical correction (ABSPACK) includes:
- Absorption correction using spherical harmonics
- Frame scaling
;
_oxdiff_exptl_absorpt_empirical_full_max 1.102
_oxdiff_exptl_absorpt_empirical_full_min 0.922

loop_
_space_group_symop_operation_xyz
'x, y, z'
'-x, y, -z'
'x+1/2, y+1/2, z'
'-x+1/2, y+1/2, -z'
'-x, -y, -z'
'x, -y, z'
'-x+1/2, -y+1/2, -z'
'x+1/2, -y+1/2, z'

loop_
_atom_site_label
_atom_site_type_symbol
_atom_site_fract_x
_atom_site_fract_y
_atom_site_fract_z
_atom_site_U_iso_or_equiv
_atom_site_adp_type
_atom_site_occupancy
_atom_site_site_symmetry_order
_atom_site_calc_flag
_atom_site_refinement_flags_posn
_atom_site_refinement_flags_adp
_atom_site_refinement_flags_occupancy
_atom_site_disorder_assembly
_atom_site_disorder_group
Pd1A Pd 0.16706(3) 0.500000 0.35756(3) 0.0316(2) Uani 1 2 d S T P . .
N1A N 0.2476(3) 0.500000 0.3942(3) 0.0331(18) Uani 1 2 d S T P . .
N2A N 0.2757(3) 0.500000 0.3660(3) 0.0375(19) Uani 1 2 d S T P . .
N3A N 0.3366(3) 0.500000 0.4855(3) 0.0326(18) Uani 1 2 d S T P . .
N4A N 0.2056(3) 0.500000 0.4624(3) 0.0263(16) Uani 1 2 d S T P . .
N5A N 0.0871(3) 0.500000 0.3207(3) 0.0342(18) Uani 1 2 d S T P . .
N6A N 0.0586(3) 0.500000 0.3489(3) 0.0383(19) Uani 1 2 d S T P . .
N7A N -0.0028(3) 0.500000 0.2300(4) 0.0364(18) Uani 1 2 d S T P . .
N8A N 0.1288(3) 0.500000 0.2526(3) 0.0255(16) Uani 1 2 d S T P . .
C1A C 0.1804(3) 0.500000 0.4939(4) 0.034(2) Uani 1 2 d S T P . .
H1A H 0.141743 0.500000 0.465864 0.041 Uiso 1 2 calc RS T P . .
C2A C 0.2098(4) 0.500000 0.5668(4) 0.040(2) Uani 1 2 d S T P . .
H2A H 0.191104 0.500000 0.586841 0.048 Uiso 1 2 calc RS T P . .
C3A C 0.2672(4) 0.500000 0.6087(4) 0.035(2) Uani 1 2 d S T P . .
H3A H 0.287989 0.500000 0.657368 0.042 Uiso 1 2 calc RS T P . .
C4A C 0.2927(4) 0.500000 0.5760(4) 0.038(2) Uani 1 2 d S T P . .
H4A H 0.331288 0.500000 0.602513 0.045 Uiso 1 2 calc RS T P . .
C5A C 0.2606(4) 0.500000 0.5044(4) 0.030(2) Uani 1 2 d S T P . .
C6A C 0.2841(3) 0.500000 0.4641(4) 0.026(2) Uani 1 2 d S T P . .
C7A C 0.3292(4) 0.500000 0.4233(5) 0.033(2) Uani 1 2 d S T P . .
C8A C 0.3782(4) 0.500000 0.4202(5) 0.044(2) Uani 1 2 d S T P . .
C9A C 0.3583(4) 0.500000 0.3443(5) 0.082(4) Uani 1 2 d S T P . .
H9AA H 0.340639 0.378170 0.322473 0.123 Uiso 0.5 1 d R . . A -1
H9AB H 0.389869 0.517310 0.343913 0.123 Uiso 0.5 1 d R . . A -1
H9AC H 0.332479 0.604510 0.318923 0.123 Uiso 0.5 1 d R . . A -1
C10A C 0.4121(3) 0.3166(10) 0.4554(4) 0.101(3) Uani 1 1 d . . . . .
H10A H 0.426796 0.317344 0.504044 0.151 Uiso 1 1 d R . . . .
H10B H 0.442116 0.313294 0.451604 0.151 Uiso 1 1 d R . . . .
H10C H 0.389036 0.203804 0.432944 0.151 Uiso 1 1 d R . . . .
C11A C 0.1543(4) 0.500000 0.2218(4) 0.042(2) Uani 1 2 d S T P . .
H11A H 0.192949 0.500000 0.249960 0.051 Uiso 1 2 calc RS T P . .
C12A C 0.1253(4) 0.500000 0.1502(4) 0.046(3) Uani 1 2 d S T P . .
H12A H 0.144383 0.500000 0.130657 0.056 Uiso 1 2 calc RS T P . .
C13A C 0.0686(4) 0.500000 0.1076(4) 0.047(3) Uani 1 2 d S T P . .
H13A H 0.048450 0.500000 0.058967 0.057 Uiso 1 2 calc RS T P . .
C14A C 0.0426(4) 0.500000 0.1384(4) 0.047(3) Uani 1 2 d S T P . .
H14A H 0.003980 0.500000 0.110616 0.056 Uiso 1 2 calc RS T P . .
C15A C 0.0728(4) 0.500000 0.2110(4) 0.033(2) Uani 1 2 d S T P . .
C16A C 0.0494(3) 0.500000 0.2508(4) 0.031(2) Uani 1 2 d S T P . .
C17A C 0.0053(3) 0.500000 0.2925(4) 0.037(2) Uani 1 2 d S T P . .
C18A C -0.0422(4) 0.500000 0.2986(5) 0.044(2) Uani 1 2 d S T P . .
C19A C -0.0769(3) 0.6831(10) 0.2640(4) 0.092(3) Uani 1 1 d . . . . .
H19A H -0.054926 0.796364 0.288708 0.138 Uiso 1 1 d R . . . .
H19B H -0.108346 0.679154 0.265008 0.138 Uiso 1 1 d R . . . .
H19C H -0.089586 0.688714 0.216118 0.138 Uiso 1 1 d R . . . .
C20A C -0.0191(4) 0.500000 0.3762(5) 0.089(4) Uani 1 2 d S T P . .
H20A H 0.012341 0.414370 0.402185 0.133 Uiso 0.5 1 d R . . B -1
H20B H -0.047489 0.456020 0.380155 0.133 Uiso 0.5 1 d R . . B -1
H20C H -0.007969 0.629610 0.394705 0.133 Uiso 0.5 1 d R . . B -1
Pd1B Pd 0.000000 0.000000 0.000000 0.0386(3) Uani 1 4 d S T P . .
N1B N 0.0813(3) 0.000000 0.0771(3) 0.0380(19) Uani 1 2 d S T P . .
N2B N 0.1292(3) 0.000000 0.0814(4) 0.051(2) Uani 1 2 d S T P . .
N3B N 0.1515(3) 0.000000 0.1912(4) 0.047(2) Uani 1 2 d S T P . .
N4B N 0.0010(3) 0.000000 0.0861(3) 0.0368(18) Uani 1 2 d S T P . .
C1B C -0.0453(4) 0.000000 0.0850(5) 0.048(3) Uani 1 2 d S T P . .
H1B H -0.080429 0.000000 0.042127 0.058 Uiso 1 2 calc RS T P . .
C2B C -0.0406(4) 0.000000 0.1461(5) 0.058(3) Uani 1 2 d S T P . .
H2B H -0.072478 0.000000 0.144154 0.070 Uiso 1 2 calc RS T P . .
C3B C 0.0109(4) 0.000000 0.2103(5) 0.050(3) Uani 1 2 d S T P . .
H3B H 0.014305 0.000000 0.251820 0.061 Uiso 1 2 calc RS T P . .
C4B C 0.0586(4) 0.000000 0.2114(4) 0.044(2) Uani 1 2 d S T P . .
H4B H 0.094143 0.000000 0.253709 0.053 Uiso 1 2 calc RS T P . .
C5B C 0.0510(4) 0.000000 0.1495(4) 0.032(2) Uani 1 2 d S T P . .
C6B C 0.0957(4) 0.000000 0.1424(4) 0.037(2) Uani 1 2 d S T P . .
C7B C 0.1699(4) 0.000000 0.1508(4) 0.042(2) Uani 1 2 d S T P . .
C8B C 0.2315(4) 0.000000 0.1802(4) 0.049(3) Uani 1 2 d S T P . .
C9B C 0.2428(3) 0.1842(12) 0.1562(4) 0.133(4) Uani 1 1 d . . . . .
H9BA H 0.217736 0.192706 0.105933 0.200 Uiso 1 1 d R . . . .
H9BB H 0.280376 0.182086 0.171213 0.200 Uiso 1 1 d R . . . .
H9BC H 0.237566 0.294896 0.176363 0.200 Uiso 1 1 d R . . . .
C10B C 0.2683(4) 0.000000 0.2603(4) 0.082(4) Uani 1 2 d S T P . .
H10D H 0.305407 -0.036910 0.278152 0.123 Uiso 0.5 1 d R . . C -1
H10E H 0.253867 -0.091130 0.276312 0.123 Uiso 0.5 1 d R . . C -1
H10F H 0.268717 0.128050 0.276832 0.123 Uiso 0.5 1 d R . . C -1
Cl1 Cl -0.11776(14) 0.500000 0.00829(16) 0.1265(15) Uani 1 2 d S T P . .
Cl2 Cl -0.17304(11) 0.2921(4) 0.05413(14) 0.1313(11) Uani 1 1 d . . . . .
C1 C -0.1346(5) 0.500000 0.0654(5) 0.079(4) Uani 1 2 d S T P . .
H1 H -0.100148 0.500000 0.113394 0.095 Uiso 1 2 calc RS T P . .
O1W O 0.0669(3) 0.000000 0.3728(4) 0.150(4) Uani 1 2 d S T P . .
H1WA H 0.063810 -0.122690 0.366789 0.225 Uiso 0.5 1 d R . . . .
H1WB H 0.099490 0.000000 0.410899 0.225 Uiso 1 2 d RS T P . .

loop_
_atom_site_aniso_label
_atom_site_aniso_U_11
_atom_site_aniso_U_22
_atom_site_aniso_U_33
_atom_site_aniso_U_23
_atom_site_aniso_U_13
_atom_site_aniso_U_12
Pd1A 0.0252(4) 0.0369(4) 0.0320(4) 0.000 0.0167(3) 0.000
N1A 0.038(5) 0.033(4) 0.033(4) 0.000 0.024(4) 0.000
N2A 0.031(4) 0.045(5) 0.036(5) 0.000 0.019(4) 0.000
N3A 0.026(4) 0.030(4) 0.037(4) 0.000 0.016(4) 0.000
N4A 0.022(4) 0.015(3) 0.038(4) 0.000 0.016(4) 0.000
N5A 0.018(4) 0.052(5) 0.028(4) 0.000 0.011(4) 0.000
N6A 0.029(4) 0.044(4) 0.040(5) 0.000 0.021(4) 0.000
N7A 0.027(4) 0.044(5) 0.043(5) 0.000 0.023(4) 0.000
N8A 0.020(4) 0.031(4) 0.028(4) 0.000 0.016(3) 0.000
C1A 0.024(5) 0.025(5) 0.040(6) 0.000 0.013(5) 0.000
C2A 0.045(6) 0.053(6) 0.036(6) 0.000 0.031(5) 0.000
C3A 0.038(6) 0.028(5) 0.032(5) 0.000 0.018(5) 0.000
C4A 0.027(5) 0.036(5) 0.038(6) 0.000 0.013(5) 0.000
C5A 0.043(6) 0.017(4) 0.027(5) 0.000 0.019(5) 0.000
C6A 0.033(5) 0.019(4) 0.021(5) 0.000 0.014(4) 0.000
C7A 0.041(6) 0.030(5) 0.044(6) 0.000 0.034(5) 0.000
C8A 0.035(6) 0.066(7) 0.048(6) 0.000 0.035(5) 0.000
C9A 0.057(8) 0.141(11) 0.069(8) 0.000 0.049(7) 0.000
C10A 0.082(7) 0.109(7) 0.155(9) 0.070(6) 0.095(7) 0.064(6)
C11A 0.028(5) 0.048(6) 0.044(6) 0.000 0.018(5) 0.000
C12A 0.041(6) 0.065(7) 0.030(6) 0.000 0.020(5) 0.000
C13A 0.033(6) 0.071(7) 0.022(5) 0.000 0.008(5) 0.000
C14A 0.029(6) 0.069(7) 0.034(6) 0.000 0.015(5) 0.000
C15A 0.035(6) 0.036(5) 0.030(5) 0.000 0.020(5) 0.000
C16A 0.032(5) 0.028(5) 0.045(6) 0.000 0.028(5) 0.000
C17A 0.017(5) 0.048(6) 0.030(5) 0.000 0.006(4) 0.000
C18A 0.036(6) 0.057(6) 0.050(6) 0.000 0.031(5) 0.000
C19A 0.074(6) 0.118(7) 0.123(8) 0.030(6) 0.080(6) 0.042(5)
C20A 0.040(7) 0.192(13) 0.048(7) 0.000 0.034(6) 0.000
Pd1B 0.0268(6) 0.0518(7) 0.0278(6) 0.000 0.0112(5) 0.000
N1B 0.026(4) 0.057(5) 0.027(4) 0.000 0.013(4) 0.000
N2B 0.032(5) 0.078(6) 0.036(5) 0.000 0.016(4) 0.000
N3B 0.027(4) 0.066(5) 0.036(5) 0.000 0.012(4) 0.000
N4B 0.035(5) 0.045(5) 0.038(5) 0.000 0.026(4) 0.000
C1B 0.037(6) 0.063(7) 0.035(6) 0.000 0.016(5) 0.000
C2B 0.039(6) 0.094(8) 0.037(6) 0.000 0.020(6) 0.000
C3B 0.061(7) 0.061(7) 0.040(6) 0.000 0.036(6) 0.000
C4B 0.041(6) 0.054(6) 0.031(6) 0.000 0.019(5) 0.000
C5B 0.035(6) 0.026(5) 0.031(5) 0.000 0.017(5) 0.000
C6B 0.036(6) 0.035(5) 0.028(5) 0.000 0.014(5) 0.000
C7B 0.022(5) 0.055(6) 0.028(5) 0.000 0.004(5) 0.000
C8B 0.020(5) 0.085(8) 0.030(6) 0.000 0.009(5) 0.000
C9B 0.043(6) 0.193(10) 0.133(9) 0.095(7) 0.036(6) -0.004(6)
C10B 0.031(6) 0.150(11) 0.043(7) 0.000 0.010(6) 0.000
Cl1 0.067(2) 0.257(5) 0.051(2) 0.000 0.033(2) 0.000
Cl2 0.094(2) 0.138(2) 0.121(2) 0.0026(18) 0.0430(19) -0.0290(18)
C1 0.063(8) 0.114(10) 0.035(7) 0.000 0.015(6) 0.000
O1W 0.081(8) 0.282(13) 0.039(5) 0.000 0.010(5) 0.000

loop_
_atom_type_symbol
_atom_type_description
_atom_type_scat_dispersion_real
_atom_type_scat_dispersion_imag
_atom_type_scat_source
C C 0.0033 0.0016 'International Tables Vol C Tables 4.2.6.8 and 6.1.1.4'
H H 0.0000 0.0000 'International Tables Vol C Tables 4.2.6.8 and 6.1.1.4'
Cl Cl 0.1484 0.1585 'International Tables Vol C Tables 4.2.6.8 and 6.1.1.4'
N N 0.0061 0.0033 'International Tables Vol C Tables 4.2.6.8 and 6.1.1.4'
O O 0.0106 0.0060 'International Tables Vol C Tables 4.2.6.8 and 6.1.1.4'
Pd Pd -0.9988 1.0072 'International Tables Vol C Tables 4.2.6.8 and 6.1.1.4'

loop_
_geom_angle_atom_site_label_1
_geom_angle_atom_site_label_2
_geom_angle_atom_site_label_3
_geom_angle
_geom_angle_site_symmetry_1
_geom_angle_site_symmetry_3
N1A Pd1A N4A 79.3(3) . .
N1A Pd1A N8A 100.4(3) . .
N4A Pd1A N8A 179.7(3) . .
N5A Pd1A N1A 179.7(3) . .
N5A Pd1A N4A 101.0(3) . .
N5A Pd1A N8A 79.3(3) . .
N2A N1A Pd1A 136.5(5) . .
C6A N1A Pd1A 114.6(6) . .
C6A N1A N2A 108.9(7) . .
C7A N2A N1A 102.5(7) . .
C6A N3A C7A 101.5(7) . .
C1A N4A Pd1A 125.9(5) . .
C5A N4A Pd1A 117.6(6) . .
C5A N4A C1A 116.5(7) . .
N6A N5A Pd1A 136.4(5) . .
C16A N5A Pd1A 116.4(6) . .
C16A N5A N6A 107.2(6) . .
C17A N6A N5A 103.4(7) . .
C16A N7A C17A 101.1(7) . .
C11A N8A Pd1A 125.7(6) . .
C11A N8A C15A 118.1(7) . .
C15A N8A Pd1A 116.2(5) . .
N4A C1A H1A 118.6 . .
N4A C1A C2A 122.7(8) . .
C2A C1A H1A 118.6 . .
C1A C2A H2A 120.5 . .
C3A C2A C1A 118.9(8) . .
C3A C2A H2A 120.5 . .
C2A C3A H3A 121.0 . .
C4A C3A C2A 118.0(8) . .
C4A C3A H3A 121.0 . .
C3A C4A H4A 120.4 . .
C5A C4A C3A 119.2(8) . .
C5A C4A H4A 120.4 . .
N4A C5A C4A 124.7(8) . .
N4A C5A C6A 111.9(7) . .
C4A C5A C6A 123.4(8) . .
N1A C6A N3A 112.1(7) . .
N1A C6A C5A 116.6(8) . .
N3A C6A C5A 131.3(8) . .
N2A C7A N3A 114.9(8) . .
N2A C7A C8A 123.6(8) . .
N3A C7A C8A 121.5(8) . .
C7A C8A C9A 110.8(8) . .
C10A C8A C7A 108.9(5) . .
C10A C8A C7A 108.9(5) 6_565 .
C10A C8A C9A 108.1(5) 6_565 .
C10A C8A C9A 108.1(5) . .
C10A C8A C10A 112.2(9) 6_565 .
C8A C9A H9AA 109.7 . .
C8A C9A H9AB 108.9 . .
C8A C9A H9AC 109.8 . .
H9AA C9A H9AB 109.5 . .
H9AA C9A H9AC 109.5 . .
H9AB C9A H9AC 109.5 . .
C8A C10A H10A 109.4 . .
C8A C10A H10B 109.1 . .
C8A C10A H10C 109.9 . .
H10A C10A H10B 109.5 . .
H10A C10A H10C 109.4 . .
H10B C10A H10C 109.5 . .
N8A C11A H11A 118.9 . .
N8A C11A C12A 122.1(8) . .
C12A C11A H11A 118.9 . .
C11A C12A H12A 119.8 . .
C13A C12A C11A 120.3(9) . .
C13A C12A H12A 119.8 . .
C12A C13A H13A 121.1 . .
C14A C13A C12A 117.7(8) . .
C14A C13A H13A 121.1 . .
C13A C14A H14A 119.5 . .
C13A C14A C15A 121.0(8) . .
C15A C14A H14A 119.5 . .
N8A C15A C14A 120.8(8) . .
N8A C15A C16A 113.1(7) . .
C14A C15A C16A 126.1(8) . .
N5A C16A C15A 115.0(7) . .
N7A C16A N5A 113.2(7) . .
N7A C16A C15A 131.8(8) . .
N6A C17A N7A 115.0(8) . .
N6A C17A C18A 122.2(8) . .
N7A C17A C18A 122.8(8) . .
C17A C18A C19A 109.1(5) . .
C17A C18A C19A 109.1(5) . 6_565
C17A C18A C20A 109.9(8) . .
C19A C18A C19A 111.4(9) 6_565 .
C19A C18A C20A 108.6(5) 6_565 .
C19A C18A C20A 108.6(5) . .
C18A C19A H19A 109.9 . .
C18A C19A H19B 109.2 . .
C18A C19A H19C 109.3 . .
H19A C19A H19B 109.4 . .
H19A C19A H19C 109.5 . .
H19B C19A H19C 109.5 . .
C18A C20A H20A 109.6 . .
C18A C20A H20B 109.3 . .
C18A C20A H20C 109.5 . .
H20A C20A H20B 109.5 . .
H20A C20A H20C 109.5 . .
H20B C20A H20C 109.5 . .
N1B Pd1B N1B 180.0 . 5
N1B Pd1B N4B 78.6(3) . .
N1B Pd1B N4B 101.4(3) 5 .
N1B Pd1B N4B 101.4(3) . 5
N1B Pd1B N4B 78.6(3) 5 5
N4B Pd1B N4B 180.0 . 5
N2B N1B Pd1B 135.9(6) . .
C6B N1B Pd1B 115.8(6) . .
C6B N1B N2B 108.3(7) . .
C7B N2B N1B 103.4(7) . .
C6B N3B C7B 102.2(7) . .
C1B N4B Pd1B 125.2(6) . .
C5B N4B Pd1B 117.5(6) . .
C5B N4B C1B 117.3(8) . .
N4B C1B H1B 119.4 . .
C2B C1B N4B 121.2(9) . .
C2B C1B H1B 119.4 . .
C1B C2B H2B 119.7 . .
C1B C2B C3B 120.5(10) . .
C3B C2B H2B 119.7 . .
C2B C3B H3B 120.9 . .
C2B C3B C4B 118.3(9) . .
C4B C3B H3B 120.9 . .
C3B C4B H4B 120.9 . .
C5B C4B C3B 118.2(9) . .
C5B C4B H4B 120.9 . .
N4B C5B C4B 124.5(9) . .
N4B C5B C6B 111.0(8) . .
C4B C5B C6B 124.4(8) . .
N1B C6B N3B 111.8(8) . .
N1B C6B C5B 117.1(8) . .
N3B C6B C5B 131.1(8) . .
N2B C7B N3B 114.3(8) . .
N2B C7B C8B 121.3(9) . .
N3B C7B C8B 124.4(8) . .
C9B C8B C7B 108.1(5) 6 .
C9B C8B C7B 108.1(5) . .
C9B C8B C9B 114.2(10) . 6
C9B C8B C10B 108.3(5) . .
C9B C8B C10B 108.3(5) 6 .
C10B C8B C7B 109.9(8) . .
C8B C9B H9BA 109.7 . .
C8B C9B H9BB 109.1 . .
C8B C9B H9BC 109.6 . .
H9BA C9B H9BB 109.5 . .
H9BA C9B H9BC 109.5 . .
H9BB C9B H9BC 109.5 . .
C8B C10B H10D 109.4 . .
C8B C10B H10E 109.5 . .
C8B C10B H10F 109.5 . .
H10D C10B H10E 109.5 . .
H10D C10B H10F 109.5 . .
H10E C10B H10F 109.4 . .
Cl1 C1 Cl2 111.1(4) . 6_565
Cl1 C1 Cl2 111.1(4) . .
Cl1 C1 H1 108.5 . .
Cl2 C1 Cl2 109.0(7) . 6_565
Cl2 C1 H1 108.5 . .
Cl2 C1 H1 108.5 6_565 .
H1WA O1W H1WA 164.5 . 6
H1WA O1W H1WB 96.8 . .
H1WB O1W H1WA 96.8 . 6

loop_
_geom_bond_atom_site_label_1
_geom_bond_atom_site_label_2
_geom_bond_distance
_geom_bond_site_symmetry_2
Pd1A N1A 2.022(7) .
Pd1A N4A 2.026(6) .
Pd1A N5A 2.003(6) .
Pd1A N8A 2.029(6) .
N1A N2A 1.359(8) .
N1A C6A 1.335(9) .
N2A C7A 1.348(10) .
N3A C6A 1.336(10) .
N3A C7A 1.356(10) .
N4A C1A 1.346(9) .
N4A C5A 1.324(10) .
N5A N6A 1.371(9) .
N5A C16A 1.338(9) .
N6A C17A 1.337(10) .
N7A C16A 1.334(10) .
N7A C17A 1.356(10) .
N8A C11A 1.339(10) .
N8A C15A 1.348(10) .
C1A H1A 0.9300 .
C1A C2A 1.398(10) .
C2A H2A 0.9300 .
C2A C3A 1.380(11) .
C3A H3A 0.9300 .
C3A C4A 1.380(11) .
C4A H4A 0.9300 .
C4A C5A 1.366(10) .
C5A C6A 1.491(11) .
C7A C8A 1.517(11) .
C8A C9A 1.525(11) .
C8A C10A 1.517(7) .
C8A C10A 1.517(7) 6_565
C9A H9AA 0.9600 .
C9A H9AB 0.9600 .
C9A H9AC 0.9599 .
C10A H10A 0.9600 .
C10A H10B 0.9596 .
C10A H10C 0.9600 .
C11A H11A 0.9300 .
C11A C12A 1.372(10) .
C12A H12A 0.9300 .
C12A C13A 1.365(11) .
C13A H13A 0.9300 .
C13A C14A 1.355(11) .
C14A H14A 0.9300 .
C14A C15A 1.388(10) .
C15A C16A 1.479(11) .
C17A C18A 1.518(11) .
C18A C19A 1.522(8) 6_565
C18A C19A 1.522(8) .
C18A C20A 1.535(11) .
C19A H19A 0.9599 .
C19A H19B 0.9605 .
C19A H19C 0.9601 .
C20A H20A 0.9602 .
C20A H20B 0.9601 .
C20A H20C 0.9599 .
Pd1B N1B 1.990(7) 5
Pd1B N1B 1.990(7) .
Pd1B N4B 2.031(7) .
Pd1B N4B 2.031(7) 5
N1B N2B 1.381(9) .
N1B C6B 1.339(10) .
N2B C7B 1.343(10) .
N3B C6B 1.350(10) .
N3B C7B 1.365(11) .
N4B C1B 1.376(10) .
N4B C5B 1.349(10) .
C1B H1B 0.9300 .
C1B C2B 1.374(11) .
C2B H2B 0.9300 .
C2B C3B 1.376(11) .
C3B H3B 0.9300 .
C3B C4B 1.417(12) .
C4B H4B 0.9300 .
C4B C5B 1.348(11) .
C5B C6B 1.452(12) .
C7B C8B 1.539(11) .
C8B C9B 1.506(8) 6
C8B C9B 1.506(8) .
C8B C10B 1.527(11) .
C9B H9BA 0.9599 .
C9B H9BB 0.9602 .
C9B H9BC 0.9600 .
C10B H10D 0.9599 .
C10B H10E 0.9603 .
C10B H10F 0.9602 .
Cl1 C1 1.709(10) .
Cl2 C1 1.753(7) .
C1 H1 0.9800 .
O1W H1WA 0.8502 .
O1W H1WA 0.8501 6
O1W H1WB 0.8475 .
